data_7204000
loop_
_publ_author_name
'Matsumura, Naoko'
'Fujita, Akiko'
'Naito, Toshio'
'Inabe, Tamotsu'

_publ_section_title
;
 Multi-dimensional \p--\p stacking interaction in neutral radical
 crystals obtained by electrochemical oxidation of
 [CoIII(2,3-Nc)(CN)2]&#x2212; (2,3-Nc = 2,3-naphthalocyanine)
;
_journal_issue 10
_journal_name_full 'Journal of Materials Chemistry'
_journal_page_first 2266
_journal_paper_doi 10.1039/b004025h
_journal_volume 10
_journal_year 2000
_chemical_formula_sum 'C52 H27 Co N11'
_chemical_formula_weight 864.79
_space_group_IT_number 2
_symmetry_cell_setting triclinic
_symmetry_Int_Tables_number 2
_symmetry_space_group_name_Hall '-P 1'
_symmetry_space_group_name_H-M 'P -1'
_cell_angle_alpha 107.83(2)
_cell_angle_beta 93.02(2)
_cell_angle_gamma 102.30(2)
_cell_formula_units_Z 1
_cell_length_a 9.864(2)
_cell_length_b 12.475(4)
_cell_length_c 8.827(2)
_cell_measurement_reflns_used 25
_cell_measurement_temperature 296.2
_cell_measurement_theta_max 15.0
_cell_measurement_theta_min 14.0
_cell_volume 1002.1(5)
_computing_cell_refinement 'MSC/AFC Diffractometer Control'
_computing_data_collection 'MSC/AFC Diffractometer Control'
_computing_data_reduction 'teXsan Ver. 1.10'
_computing_publication_material 'teXsan Ver. 1.10'
_computing_structure_refinement 'teXsan Ver. 1.10'
_computing_structure_solution SIR92
_diffrn_measurement_device_type 'Rigaku AFC7R'
_diffrn_measurement_method \w-2\q
_diffrn_radiation_type 'Mo K\a'
_diffrn_radiation_wavelength 0.7107
_diffrn_reflns_av_R_equivalents 0.027
_diffrn_reflns_limit_h_max 12
_diffrn_reflns_limit_h_min 0
_diffrn_reflns_limit_k_max 15
_diffrn_reflns_limit_k_min -16
_diffrn_reflns_limit_l_max 11
_diffrn_reflns_limit_l_min -11
_diffrn_reflns_number 4891
_diffrn_reflns_theta_max 27.5
_diffrn_standards_decay_% 0.09
_diffrn_standards_interval_count 150
_diffrn_standards_number 3
_exptl_absorpt_coefficient_mu 0.483
_exptl_absorpt_correction_T_max 0.981
_exptl_absorpt_correction_T_min 0.757
_exptl_absorpt_correction_type psi-scan
_exptl_absorpt_process_details '(North, Phillips & Mathews, 1968)'
_exptl_crystal_colour 'dark purple'
_exptl_crystal_density_diffrn 1.433
_exptl_crystal_density_method 'not measured'
_exptl_crystal_description needle
_exptl_crystal_size_max 0.400
_exptl_crystal_size_mid 0.120
_exptl_crystal_size_min 0.050
_refine_diff_density_max 2.06
_refine_diff_density_min -0.62
_refine_ls_extinction_method none
_refine_ls_goodness_of_fit_ref 3.440
_refine_ls_hydrogen_treatment noref
_refine_ls_number_parameters 289
_refine_ls_number_reflns 2669
_refine_ls_R_factor_gt 0.0724
_refine_ls_shift/su_max 9.2050
_refine_ls_structure_factor_coef F
_refine_ls_weighting_details 'w = 1/[\s^2^(Fo) + 0.00000|Fo|^2^]'
_refine_ls_weighting_scheme calc
_refine_ls_wR_factor_ref 0.0800
_reflns_number_gt 2669
_reflns_number_total 4622
_reflns_threshold_expression F^2^>3.0\s(F^2^)
_cod_data_source_file b004025h.txt
_cod_data_source_block Co(Nc)(CN)2-CH3CN
_cod_original_cell_volume 1002.0(6)
_cod_original_sg_symbol_H-M 'P -1         '
_cod_original_formula_sum 'C52 H27 Co1 N11 '
_cod_database_code 7204000

loop_
_symmetry_equiv_pos_as_xyz
x,y,z
-x,-y,-z

loop_
_atom_site_label
_atom_site_type_symbol
_atom_site_fract_x
_atom_site_fract_y
_atom_site_fract_z
_atom_site_U_iso_or_equiv
_atom_site_adp_type
_atom_site_occupancy
_atom_site_calc_flag
_atom_site_refinement_flags
_atom_site_disorder_assembly
_atom_site_disorder_group
Co(1) Co 0.0000 0.0000 0.0000 0.0296(5) Uani 1.00 d S . .
N(1) N -0.0891(7) -0.1074(6) -0.4012(7) 0.038(2) Uani 1.00 d . . .
N(2) N -0.1133(7) 0.0373(5) -0.1532(7) 0.033(2) Uani 1.00 d . . .
N(3) N -0.1877(7) 0.2010(6) 0.0209(7) 0.037(2) Uani 1.00 d . . .
N(4) N -0.0407(7) 0.1258(5) 0.1733(7) 0.032(2) Uani 1.00 d . . .
N(5) N 0.2523(9) 0.1716(7) -0.0522(9) 0.056(3) Uani 1.00 d . . .
N(6) N 0.401(3) 0.489(2) -0.157(3) 0.193(8) Uiso 0.50 d P . .
C(1) C -0.1385(9) -0.0192(7) -0.3173(9) 0.033(2) Uani 1.00 d . . .
C(2) C -0.2273(8) 0.0339(7) -0.3927(9) 0.032(2) Uani 1.00 d . . .
C(3) C -0.2802(9) 0.0105(7) -0.5467(9) 0.037(2) Uani 1.00 d . . .
C(4) C -0.3651(9) 0.0782(7) -0.5822(9) 0.037(2) Uani 1.00 d . . .
C(5) C -0.4235(9) 0.0593(8) -0.7409(9) 0.044(3) Uani 1.00 d . . .
C(6) C -0.503(1) 0.1267(9) -0.775(1) 0.056(3) Uani 1.00 d . . .
C(7) C -0.533(1) 0.2171(9) -0.651(1) 0.061(3) Uani 1.00 d . . .
C(8) C -0.480(1) 0.2364(8) -0.497(1) 0.053(3) Uani 1.00 d . . .
C(9) C -0.3952(9) 0.1707(7) -0.4548(10) 0.040(3) Uani 1.00 d . . .
C(10) C -0.3384(9) 0.1922(7) -0.2971(9) 0.038(2) Uani 1.00 d . . .
C(11) C -0.2563(8) 0.1258(7) -0.2667(8) 0.032(2) Uani 1.00 d . . .
C(12) C -0.1827(9) 0.1235(7) -0.1215(9) 0.033(2) Uani 1.00 d . . .
C(13) C -0.1200(9) 0.1987(7) 0.1533(9) 0.033(2) Uani 1.00 d . . .
C(14) C -0.1228(8) 0.2825(7) 0.3133(9) 0.032(2) Uani 1.00 d . . .
C(15) C -0.1878(9) 0.3710(7) 0.3556(9) 0.039(2) Uani 1.00 d . . .
C(16) C -0.1736(9) 0.4343(7) 0.5237(9) 0.040(2) Uani 1.00 d . . .
C(17) C -0.236(1) 0.5282(8) 0.579(1) 0.056(3) Uani 1.00 d . . .
C(18) C -0.224(1) 0.5874(8) 0.743(1) 0.063(3) Uani 1.00 d . . .
C(19) C -0.152(1) 0.5529(9) 0.852(1) 0.066(3) Uani 1.00 d . . .
C(20) C -0.090(1) 0.4647(8) 0.8023(9) 0.055(3) Uani 1.00 d . . .
C(21) C -0.0976(9) 0.4023(7) 0.6355(9) 0.042(2) Uani 1.00 d . . .
C(22) C -0.0275(9) 0.3114(7) 0.5850(9) 0.042(2) Uani 1.00 d . . .
C(23) C -0.0441(9) 0.2534(7) 0.4234(9) 0.035(2) Uani 1.00 d . . .
C(24) C 0.0089(8) 0.1554(7) 0.3332(8) 0.031(2) Uani 1.00 d . . .
C(25) C 0.1588(9) 0.1078(7) -0.0318(8) 0.036(2) Uani 1.00 d . . .
C(26) C 0.514(3) 0.425(3) 0.038(4) 0.115(10) Uiso 0.50 d P . .
C(27) C 0.424(3) 0.443(3) -0.083(4) 0.15(1) Uiso 0.50 d P . .
H(1) H -0.2586 -0.0526 -0.6320 0.0434 Uiso 1.00 calc . . .
H(2) H -0.4054 -0.0042 -0.8285 0.0510 Uiso 1.00 calc . . .
H(3) H -0.5417 0.1122 -0.8858 0.0625 Uiso 1.00 calc . . .
H(4) H -0.5905 0.2655 -0.6760 0.0662 Uiso 1.00 calc . . .
H(5) H -0.5031 0.2983 -0.4126 0.0575 Uiso 1.00 calc . . .
H(6) H -0.3583 0.2539 -0.2103 0.0453 Uiso 1.00 calc . . .
H(7) H -0.2412 0.3910 0.2765 0.0480 Uiso 1.00 calc . . .
H(8) H -0.2899 0.5512 0.5030 0.0603 Uiso 1.00 calc . . .
H(9) H -0.2659 0.6533 0.7812 0.0682 Uiso 1.00 calc . . .
H(10) H -0.1453 0.5937 0.9659 0.0739 Uiso 1.00 calc . . .
H(11) H -0.0382 0.4425 0.8812 0.0612 Uiso 1.00 calc . . .
H(12) H 0.0302 0.2913 0.6619 0.0484 Uiso 1.00 calc . . .

loop_
_atom_site_aniso_label
_atom_site_aniso_U_11
_atom_site_aniso_U_22
_atom_site_aniso_U_33
_atom_site_aniso_U_12
_atom_site_aniso_U_13
_atom_site_aniso_U_23
Co(1) 0.045(1) 0.0272(9) 0.0149(8) 0.0177(8) 0.0010(7) -0.0009(6)
N(1) 0.054(5) 0.040(4) 0.018(3) 0.026(4) 0.001(3) -0.003(3)
N(2) 0.050(4) 0.035(4) 0.014(3) 0.023(3) 0.000(3) -0.001(3)
N(3) 0.059(5) 0.036(4) 0.019(3) 0.029(4) 0.003(3) 0.000(3)
N(4) 0.048(4) 0.028(4) 0.020(3) 0.022(3) 0.004(3) -0.002(3)
N(5) 0.066(6) 0.048(5) 0.042(5) 0.013(5) 0.016(4) -0.005(4)
C(1) 0.044(5) 0.034(5) 0.018(4) 0.016(4) 0.001(3) 0.002(3)
C(2) 0.045(5) 0.033(4) 0.021(4) 0.021(4) 0.005(3) 0.005(3)
C(3) 0.049(5) 0.038(5) 0.021(4) 0.017(4) 0.004(4) 0.002(3)
C(4) 0.048(5) 0.038(5) 0.025(4) 0.015(4) -0.001(4) 0.007(3)
C(5) 0.056(6) 0.047(6) 0.028(4) 0.020(5) -0.006(4) 0.006(4)
C(6) 0.072(7) 0.068(7) 0.027(5) 0.026(6) -0.010(5) 0.010(4)
C(7) 0.070(7) 0.070(7) 0.051(6) 0.045(6) -0.009(5) 0.016(5)
C(8) 0.069(7) 0.048(6) 0.042(5) 0.030(5) -0.002(5) 0.006(4)
C(9) 0.049(6) 0.039(5) 0.029(4) 0.018(4) -0.001(4) 0.004(4)
C(10) 0.050(6) 0.035(5) 0.027(4) 0.022(4) 0.003(4) 0.003(3)
C(11) 0.045(5) 0.034(4) 0.018(4) 0.016(4) 0.003(3) 0.004(3)
C(12) 0.046(5) 0.031(5) 0.020(4) 0.018(4) 0.002(3) 0.001(3)
C(13) 0.045(5) 0.030(4) 0.022(4) 0.017(4) 0.004(3) 0.000(3)
C(14) 0.045(5) 0.029(4) 0.019(4) 0.016(4) 0.003(3) -0.004(3)
C(15) 0.056(6) 0.033(5) 0.024(4) 0.019(4) 0.001(4) 0.001(3)
C(16) 0.057(6) 0.030(5) 0.028(4) 0.023(4) 0.006(4) -0.007(3)
C(17) 0.078(7) 0.053(6) 0.032(5) 0.040(5) -0.004(5) -0.007(4)
C(18) 0.094(8) 0.051(6) 0.040(6) 0.047(6) 0.006(5) -0.011(5)
C(19) 0.100(9) 0.061(7) 0.028(5) 0.047(6) -0.006(5) -0.015(4)
C(20) 0.089(8) 0.055(6) 0.019(4) 0.040(6) -0.003(4) -0.006(4)
C(21) 0.060(6) 0.032(5) 0.026(4) 0.021(4) 0.004(4) -0.006(3)
C(22) 0.065(6) 0.035(5) 0.019(4) 0.024(5) -0.001(4) -0.005(3)
C(23) 0.053(5) 0.032(5) 0.019(4) 0.022(4) 0.001(3) -0.001(3)
C(24) 0.045(5) 0.032(4) 0.013(3) 0.014(4) 0.004(3) -0.003(3)
C(25) 0.060(6) 0.036(5) 0.014(3) 0.028(5) 0.004(4) -0.002(3)

loop_
_atom_type_symbol
_atom_type_description
_atom_type_scat_dispersion_real
_atom_type_scat_dispersion_imag
_atom_type_scat_source
C C 0.003 0.002
;International Tables for Crystallography 
(1992, Vol. C, Tables 4.2.6.8 and 6.1.1.1) 
;
H H 0.000 0.000
;International Tables for Crystallography 
(1992, Vol. C, Table 6.1.1.2) 
;
N N 0.006 0.003
;International Tables for Crystallography 
(1992, Vol. C, Tables 4.2.6.8 and 6.1.1.1) 
;
Co Co 0.349 0.972
;International Tables for Crystallography 
(1992, Vol. C, Tables 4.2.6.8 and 6.1.1.1) 
;

loop_
_geom_angle_atom_site_label_1
_geom_angle_atom_site_label_2
_geom_angle_atom_site_label_3
_geom_angle
_geom_angle_site_symmetry_1
_geom_angle_site_symmetry_2
_geom_angle_site_symmetry_3
_geom_angle_publ_flag
N(2) Co(1) N(2) 180.0 . 1_555 2_555 yes
N(2) Co(1) N(4) 89.7(2) . 1_555 1_555 yes
N(2) Co(1) N(4) 90.3(2) . 1_555 2_555 yes
N(2) Co(1) C(25) 88.3(3) . 1_555 1_555 yes
N(2) Co(1) C(25) 91.7(3) . 1_555 2_555 yes
N(2) Co(1) N(4) 90.3(2) . 2_555 1_555 yes
N(2) Co(1) N(4) 89.7(2) . 2_555 2_555 yes
N(2) Co(1) C(25) 91.7(3) . 2_555 1_555 yes
N(2) Co(1) C(25) 88.3(3) . 2_555 2_555 yes
N(4) Co(1) N(4) 180.0 . 1_555 2_555 yes
N(4) Co(1) C(25) 89.8(3) . 1_555 1_555 yes
N(4) Co(1) C(25) 90.2(3) . 1_555 2_555 yes
N(4) Co(1) C(25) 90.2(3) . 2_555 1_555 yes
N(4) Co(1) C(25) 89.8(3) . 2_555 2_555 yes
C(25) Co(1) C(25) 180.0 . 1_555 2_555 yes
C(1) N(1) C(24) 122.2(6) . 1_555 2_555 yes
Co(1) N(2) C(1) 126.0(5) . 1_555 1_555 yes
Co(1) N(2) C(12) 127.0(5) . 1_555 1_555 yes
C(1) N(2) C(12) 107.0(6) . 1_555 1_555 yes
C(12) N(3) C(13) 120.2(7) . 1_555 1_555 yes
Co(1) N(4) C(13) 125.0(5) . 1_555 1_555 yes
Co(1) N(4) C(24) 125.0(5) . 1_555 1_555 yes
C(13) N(4) C(24) 109.9(6) . 1_555 1_555 yes
C(26) N(6) C(27) 79(2) . 2_665 1_555 yes
N(1) C(1) N(2) 127.6(7) . 1_555 1_555 yes
N(1) C(1) C(2) 122.2(6) . 1_555 1_555 yes
N(2) C(1) C(2) 110.2(6) . 1_555 1_555 yes
C(1) C(2) C(3) 132.5(7) . 1_555 1_555 yes
C(1) C(2) C(11) 106.1(6) . 1_555 1_555 yes
C(3) C(2) C(11) 121.4(7) . 1_555 1_555 yes
C(2) C(3) C(4) 119.0(7) . 1_555 1_555 yes
C(2) C(3) H(1) 120.3 . 1_555 1_555 no
C(4) C(3) H(1) 120.6 . 1_555 1_555 no
C(3) C(4) C(5) 122.2(7) . 1_555 1_555 yes
C(3) C(4) C(9) 119.7(7) . 1_555 1_555 yes
C(5) C(4) C(9) 118.1(7) . 1_555 1_555 yes
C(4) C(5) C(6) 121.9(8) . 1_555 1_555 yes
C(4) C(5) H(2) 119.1 . 1_555 1_555 no
C(6) C(5) H(2) 119.0 . 1_555 1_555 no
C(5) C(6) C(7) 120.0(8) . 1_555 1_555 yes
C(5) C(6) H(3) 120.2 . 1_555 1_555 no
C(7) C(6) H(3) 119.7 . 1_555 1_555 no
C(6) C(7) C(8) 119.6(8) . 1_555 1_555 yes
C(6) C(7) H(4) 119.8 . 1_555 1_555 no
C(8) C(7) H(4) 120.6 . 1_555 1_555 no
C(7) C(8) C(9) 122.9(8) . 1_555 1_555 yes
C(7) C(8) H(5) 118.3 . 1_555 1_555 no
C(9) C(8) H(5) 118.9 . 1_555 1_555 no
C(4) C(9) C(8) 117.5(7) . 1_555 1_555 yes
C(4) C(9) C(10) 119.6(7) . 1_555 1_555 yes
C(8) C(9) C(10) 122.9(8) . 1_555 1_555 yes
C(9) C(10) C(11) 119.3(7) . 1_555 1_555 yes
C(9) C(10) H(6) 120.3 . 1_555 1_555 no
C(11) C(10) H(6) 120.3 . 1_555 1_555 no
C(2) C(11) C(10) 121.0(7) . 1_555 1_555 yes
C(2) C(11) C(12) 105.2(6) . 1_555 1_555 yes
C(10) C(11) C(12) 133.8(7) . 1_555 1_555 yes
N(2) C(12) N(3) 128.1(7) . 1_555 1_555 yes
N(2) C(12) C(11) 111.5(6) . 1_555 1_555 yes
N(3) C(12) C(11) 120.3(7) . 1_555 1_555 yes
N(3) C(13) N(4) 130.0(7) . 1_555 1_555 yes
N(3) C(13) C(14) 122.0(7) . 1_555 1_555 yes
N(4) C(13) C(14) 108.0(6) . 1_555 1_555 yes
C(13) C(14) C(15) 130.2(7) . 1_555 1_555 yes
C(13) C(14) C(23) 106.5(6) . 1_555 1_555 yes
C(15) C(14) C(23) 123.3(7) . 1_555 1_555 yes
C(14) C(15) C(16) 116.4(7) . 1_555 1_555 yes
C(14) C(15) H(7) 122.2 . 1_555 1_555 no
C(16) C(15) H(7) 121.4 . 1_555 1_555 no
C(15) C(16) C(17) 120.6(8) . 1_555 1_555 yes
C(15) C(16) C(21) 120.2(7) . 1_555 1_555 yes
C(17) C(16) C(21) 119.2(7) . 1_555 1_555 yes
C(16) C(17) C(18) 120.0(8) . 1_555 1_555 yes
C(16) C(17) H(8) 120.1 . 1_555 1_555 no
C(18) C(17) H(8) 119.8 . 1_555 1_555 no
C(17) C(18) C(19) 120.1(8) . 1_555 1_555 yes
C(17) C(18) H(9) 119.9 . 1_555 1_555 no
C(19) C(18) H(9) 120.0 . 1_555 1_555 no
C(18) C(19) C(20) 121.2(8) . 1_555 1_555 yes
C(18) C(19) H(10) 119.6 . 1_555 1_555 no
C(20) C(19) H(10) 119.2 . 1_555 1_555 no
C(19) C(20) C(21) 120.8(8) . 1_555 1_555 yes
C(19) C(20) H(11) 119.9 . 1_555 1_555 no
C(21) C(20) H(11) 119.3 . 1_555 1_555 no
C(16) C(21) C(20) 118.7(7) . 1_555 1_555 yes
C(16) C(21) C(22) 121.3(7) . 1_555 1_555 yes
C(20) C(21) C(22) 120.0(8) . 1_555 1_555 yes
C(21) C(22) C(23) 116.3(7) . 1_555 1_555 yes
C(21) C(22) H(12) 121.9 . 1_555 1_555 no
C(23) C(22) H(12) 121.8 . 1_555 1_555 no
C(14) C(23) C(22) 122.4(7) . 1_555 1_555 yes
C(14) C(23) C(24) 107.2(6) . 1_555 1_555 yes
C(22) C(23) C(24) 130.4(7) . 1_555 1_555 yes
N(1) C(24) N(4) 128.8(7) . 2_555 1_555 yes
N(1) C(24) C(23) 122.8(6) . 2_555 1_555 yes
N(4) C(24) C(23) 108.4(6) . 1_555 1_555 yes
Co(1) C(25) N(5) 179.2(8) . 1_555 1_555 yes
N(6) C(26) C(27) 124(3) . 2_665 1_555 yes
N(6) C(26) C(27) 41(1) . 2_665 2_665 yes
C(27) C(26) C(27) 83(2) . 1_555 2_665 yes
N(6) C(27) C(26) 152(4) . 1_555 1_555 yes
N(6) C(27) C(26) 58(2) . 1_555 2_665 yes
C(26) C(27) C(26) 96(2) . 1_555 2_665 yes

loop_
_geom_bond_atom_site_label_1
_geom_bond_atom_site_label_2
_geom_bond_distance
_geom_bond_site_symmetry_1
_geom_bond_site_symmetry_2
_geom_bond_publ_flag
Co(1) N(2) 1.935(6) . . yes
Co(1) N(2) 1.935(6) . 2_555 yes
Co(1) N(4) 1.957(5) . . yes
Co(1) N(4) 1.957(5) . 2_555 yes
Co(1) C(25) 1.929(9) . . yes
Co(1) C(25) 1.929(9) . 2_555 yes
N(1) C(1) 1.328(9) . . yes
N(1) C(24) 1.311(9) . 2_555 yes
N(2) C(1) 1.385(8) . . yes
N(2) C(12) 1.360(9) . . yes
N(3) C(12) 1.342(8) . . yes
N(3) C(13) 1.327(9) . . yes
N(4) C(13) 1.362(9) . . yes
N(4) C(24) 1.378(8) . . yes
N(5) C(25) 1.14(1) . . yes
N(6) C(26) 1.34(4) . 2_665 yes
N(6) C(27) 1.04(4) . . yes
C(1) C(2) 1.451(10) . . yes
C(2) C(3) 1.349(9) . . yes
C(2) C(11) 1.424(9) . . yes
C(3) C(4) 1.40(1) . . yes
C(3) H(1) 0.978 . . no
C(4) C(5) 1.416(10) . . yes
C(4) C(9) 1.439(10) . . yes
C(5) C(6) 1.35(1) . . yes
C(5) H(2) 0.978 . . no
C(6) C(7) 1.40(1) . . yes
C(6) H(3) 0.978 . . no
C(7) C(8) 1.36(1) . . yes
C(7) H(4) 0.977 . . no
C(8) C(9) 1.40(1) . . yes
C(8) H(5) 0.970 . . no
C(9) C(10) 1.40(1) . . yes
C(10) C(11) 1.346(10) . . yes
C(10) H(6) 0.968 . . no
C(11) C(12) 1.450(10) . . yes
C(13) C(14) 1.483(9) . . yes
C(14) C(15) 1.357(10) . . yes
C(14) C(23) 1.392(10) . . yes
C(15) C(16) 1.435(10) . . yes
C(15) H(7) 0.976 . . no
C(16) C(17) 1.41(1) . . yes
C(16) C(21) 1.41(1) . . yes
C(17) C(18) 1.39(1) . . yes
C(17) H(8) 0.982 . . no
C(18) C(19) 1.39(1) . . yes
C(18) H(9) 0.975 . . no
C(19) C(20) 1.34(1) . . yes
C(19) H(10) 0.972 . . no
C(20) C(21) 1.428(10) . . yes
C(20) H(11) 0.981 . . no
C(21) C(22) 1.422(10) . . yes
C(22) C(23) 1.370(9) . . yes
C(22) H(12) 0.985 . . no
C(23) C(24) 1.457(9) . . yes
C(26) C(27) 1.45(3) . . yes
C(26) C(27) 1.54(4) . 2_665 yes
